data_7057482
loop_
_publ_author_name
'B\'arta, Ond\<rej'
'Drusan, Michal'
'C\'isa\<rov\'a, Ivana'
'\<Sebesta, Radovan'
'\<St\<epni\<cka, Petr'

_publ_section_title
;
 Synthesis and structural characterisation of Group 11 metal complexes
 with a phosphinoferrocene oxazoline
;
_journal_issue 14
_journal_name_full 'New Journal of Chemistry'
_journal_page_first 11450
_journal_paper_doi 10.1039/C8NJ02101E
_journal_volume 42
_journal_year 2018
_chemical_formula_moiety 'C54 H52 Br2 Cu2 Fe2 N2 O2 P2'
_chemical_formula_sum 'C54 H52 Br2 Cu2 Fe2 N2 O2 P2'
_chemical_formula_weight 1221.51
_space_group_crystal_system triclinic
_space_group_IT_number 2
_space_group_name_Hall '-P 1'
_space_group_name_H-M_alt 'P -1'
_symmetry_space_group_name_Hall '-P 1'
_symmetry_space_group_name_H-M 'P -1'
_atom_sites_solution_hydrogens geom
_atom_sites_solution_primary direct
_atom_sites_solution_secondary difmap
_audit_creation_method SHELXL-2017/1
_audit_update_record
;
2018-04-20 deposited with the CCDC.
2018-06-04 downloaded from the CCDC.
;
_cell_angle_alpha 71.9240(8)
_cell_angle_beta 76.6777(10)
_cell_angle_gamma 76.9869(9)
_cell_formula_units_Z 1
_cell_length_a 8.7044(2)
_cell_length_b 10.3913(3)
_cell_length_c 14.6913(4)
_cell_measurement_reflns_used 9948
_cell_measurement_temperature 150(2)
_cell_measurement_theta_max 27.53
_cell_measurement_theta_min 2.44
_cell_volume 1212.17(6)
_computing_cell_refinement 'SAINT V8.34A (Bruker AXS Inc., 2013)'
_computing_data_collection 'Bruker Instrument Service v2014.11.0.1'
_computing_data_reduction 'SAINT V8.34A (Bruker AXS Inc., 2013)'
_computing_molecular_graphics 'PLATON (Spek, 2003)'
_computing_publication_material 'PLATON (Spek, 2003)'
_computing_structure_refinement 'SHELXL-2017/1 (Sheldrick, 2017)'
_computing_structure_solution 'SHELXS-97 (Sheldrick, 1990)'
_diffrn_ambient_temperature 150(2)
_diffrn_measured_fraction_theta_full 0.999
_diffrn_measured_fraction_theta_max 0.999
_diffrn_measurement_device_type 'Bruker APEX-II CCD'
_diffrn_measurement_method '\f and \w scans'
_diffrn_radiation_monochromator graphite
_diffrn_radiation_source 'fine-focus sealed tube'
_diffrn_radiation_type MoK\a
_diffrn_radiation_wavelength 0.71073
_diffrn_reflns_av_R_equivalents 0.0195
_diffrn_reflns_av_unetI/netI 0.0217
_diffrn_reflns_Laue_measured_fraction_full 0.999
_diffrn_reflns_Laue_measured_fraction_max 0.999
_diffrn_reflns_limit_h_max 11
_diffrn_reflns_limit_h_min -11
_diffrn_reflns_limit_k_max 13
_diffrn_reflns_limit_k_min -13
_diffrn_reflns_limit_l_max 19
_diffrn_reflns_limit_l_min -18
_diffrn_reflns_number 17963
_diffrn_reflns_point_group_measured_fraction_full 0.999
_diffrn_reflns_point_group_measured_fraction_max 0.999
_diffrn_reflns_theta_full 25.242
_diffrn_reflns_theta_max 27.499
_diffrn_reflns_theta_min 1.480
_exptl_absorpt_coefficient_mu 3.211
_exptl_absorpt_correction_T_max 0.391
_exptl_absorpt_correction_T_min 0.326
_exptl_absorpt_correction_type numerical
_exptl_absorpt_process_details 'SADABS V2014/5 (Bruker AXS Inc.)'
_exptl_crystal_colour orange
_exptl_crystal_density_diffrn 1.673
_exptl_crystal_description prism
_exptl_crystal_F_000 616
_exptl_crystal_size_max 0.45
_exptl_crystal_size_mid 0.40
_exptl_crystal_size_min 0.36
_refine_diff_density_max 0.426
_refine_diff_density_min -0.329
_refine_diff_density_rms 0.062
_refine_ls_extinction_method none
_refine_ls_goodness_of_fit_ref 1.044
_refine_ls_hydrogen_treatment constr
_refine_ls_matrix_type full
_refine_ls_number_parameters 300
_refine_ls_number_reflns 5575
_refine_ls_number_restraints 0
_refine_ls_restrained_S_all 1.044
_refine_ls_R_factor_all 0.0257
_refine_ls_R_factor_gt 0.0213
_refine_ls_shift/su_max 0.001
_refine_ls_shift/su_mean 0.000
_refine_ls_structure_factor_coef Fsqd
_refine_ls_weighting_details 'w=1/[\s^2^(Fo^2^)+(0.0256P)^2^+0.5253P] where P=(Fo^2^+2Fc^2^)/3'
_refine_ls_weighting_scheme calc
_refine_ls_wR_factor_gt 0.0511
_refine_ls_wR_factor_ref 0.0526
_reflns_Friedel_coverage 0.000
_reflns_number_gt 5015
_reflns_number_total 5575
_reflns_threshold_expression 'I > 2\s(I)'
_cod_data_source_file c8nj02101e2.cif
_cod_data_source_block md1
_cod_depositor_comments 'Adding full bibliography for 7057478--7057484.cif.'
_cod_database_code 7057482
_shelx_shelxl_version_number 2017/1
_shelx_space_group_comment
;
The symmetry employed for this shelxl refinement is uniquely defined
by the following loop, which should always be used as a source of
symmetry information in preference to the above space-group names.
They are only intended as comments.
;
_shelx_estimated_absorpt_t_min 0.326
_shelx_estimated_absorpt_t_max 0.391

loop_
_space_group_symop_operation_xyz
'x, y, z'
'-x, -y, -z'

loop_
_atom_site_label
_atom_site_type_symbol
_atom_site_fract_x
_atom_site_fract_y
_atom_site_fract_z
_atom_site_U_iso_or_equiv
_atom_site_adp_type
_atom_site_occupancy
_atom_site_site_symmetry_order
_atom_site_calc_flag
_atom_site_refinement_flags_posn
_atom_site_refinement_flags_adp
Cu Cu 0.41631(2) 0.00136(2) 0.41688(2) 0.01673(6) Uani 1 1 d . .
Br Br 0.32071(2) 0.13389(2) 0.54019(2) 0.01932(5) Uani 1 1 d . .
Fe Fe 0.46704(3) -0.17401(2) 0.18162(2) 0.01487(6) Uani 1 1 d . .
P P 0.41801(5) 0.11849(4) 0.26288(3) 0.01184(8) Uani 1 1 d . .
C1 C 0.35454(19) 0.00924(15) 0.20828(11) 0.0128(3) Uani 1 1 d . .
C2 C 0.26178(19) -0.09985(15) 0.26062(11) 0.0145(3) Uani 1 1 d . .
C3 C 0.2252(2) -0.15226(17) 0.18985(12) 0.0183(3) Uani 1 1 d . .
H3 H 0.165115 -0.223888 0.203474 0.022 Uiso 1 1 calc R U
C4 C 0.2941(2) -0.07895(16) 0.09621(12) 0.0179(3) Uani 1 1 d . .
H4 H 0.288407 -0.093366 0.036378 0.022 Uiso 1 1 calc R U
C5 C 0.3729(2) 0.01962(15) 0.10698(11) 0.0150(3) Uani 1 1 d . .
H5 H 0.428744 0.082348 0.055363 0.018 Uiso 1 1 calc R U
C6 C 0.6708(2) -0.2353(2) 0.24127(14) 0.0309(5) Uani 1 1 d . .
H6 H 0.703638 -0.190180 0.278956 0.037 Uiso 1 1 calc R U
C7 C 0.5749(3) -0.3385(2) 0.27719(14) 0.0365(5) Uani 1 1 d . .
H7 H 0.531259 -0.374839 0.343532 0.044 Uiso 1 1 calc R U
C8 C 0.5542(3) -0.37904(18) 0.19799(16) 0.0327(5) Uani 1 1 d . .
H8 H 0.494207 -0.446923 0.201600 0.039 Uiso 1 1 calc R U
C9 C 0.6388(2) -0.30035(18) 0.11252(13) 0.0251(4) Uani 1 1 d . .
H9 H 0.646665 -0.306684 0.048426 0.030 Uiso 1 1 calc R U
C10 C 0.7098(2) -0.21045(18) 0.13898(14) 0.0251(4) Uani 1 1 d . .
H10 H 0.772566 -0.145056 0.095784 0.030 Uiso 1 1 calc R U
O11 O 0.13767(16) -0.26365(12) 0.38900(9) 0.0249(3) Uani 1 1 d . .
C12 C 0.2242(2) -0.16139(16) 0.36550(12) 0.0157(3) Uani 1 1 d . .
N13 N 0.26479(17) -0.13382(13) 0.43436(10) 0.0163(3) Uani 1 1 d . .
C14 C 0.1993(2) -0.22955(17) 0.52810(12) 0.0202(4) Uani 1 1 d . .
C15 C 0.1197(3) -0.3188(2) 0.49342(14) 0.0375(5) Uani 1 1 d . .
H15A H 0.172834 -0.415768 0.510909 0.045 Uiso 1 1 calc R U
H15B H 0.005016 -0.313764 0.523242 0.045 Uiso 1 1 calc R U
C16 C 0.0755(3) -0.1493(2) 0.58988(15) 0.0358(5) Uani 1 1 d . .
H16A H 0.122704 -0.078388 0.599598 0.054 Uiso 1 1 calc R U
H16B H 0.040380 -0.211668 0.653069 0.054 Uiso 1 1 calc R U
H16C H -0.016552 -0.105931 0.556958 0.054 Uiso 1 1 calc R U
C17 C 0.3336(3) -0.3092(3) 0.58225(17) 0.0489(7) Uani 1 1 d . .
H17A H 0.413592 -0.359709 0.541279 0.073 Uiso 1 1 calc R U
H17B H 0.290970 -0.374163 0.642094 0.073 Uiso 1 1 calc R U
H17C H 0.383681 -0.245648 0.598599 0.073 Uiso 1 1 calc R U
C21 C 0.26662(19) 0.27334(15) 0.24132(11) 0.0135(3) Uani 1 1 d . .
C22 C 0.1624(2) 0.30479(16) 0.17533(12) 0.0169(3) Uani 1 1 d . .
H22 H 0.170300 0.245167 0.136201 0.020 Uiso 1 1 calc R U
C23 C 0.0471(2) 0.42255(18) 0.16633(13) 0.0227(4) Uani 1 1 d . .
H23 H -0.024039 0.442607 0.121650 0.027 Uiso 1 1 calc R U
C24 C 0.0358(2) 0.51073(17) 0.22233(13) 0.0245(4) Uani 1 1 d . .
H24 H -0.043350 0.591074 0.216271 0.029 Uiso 1 1 calc R U
C25 C 0.1399(2) 0.48164(17) 0.28723(13) 0.0242(4) Uani 1 1 d . .
H25 H 0.133097 0.542949 0.324909 0.029 Uiso 1 1 calc R U
C26 C 0.2542(2) 0.36346(16) 0.29749(12) 0.0181(3) Uani 1 1 d . .
H26 H 0.324248 0.343556 0.342785 0.022 Uiso 1 1 calc R U
C27 C 0.59262(19) 0.17610(16) 0.17462(11) 0.0149(3) Uani 1 1 d . .
C28 C 0.7439(2) 0.10398(18) 0.19012(13) 0.0230(4) Uani 1 1 d . .
H28 H 0.754515 0.029279 0.246572 0.028 Uiso 1 1 calc R U
C29 C 0.8798(2) 0.1404(2) 0.12358(15) 0.0280(4) Uani 1 1 d . .
H29 H 0.982355 0.088805 0.133849 0.034 Uiso 1 1 calc R U
C30 C 0.8661(2) 0.25144(19) 0.04251(14) 0.0258(4) Uani 1 1 d . .
H30 H 0.958929 0.275776 -0.003043 0.031 Uiso 1 1 calc R U
C31 C 0.7171(2) 0.32684(18) 0.02798(13) 0.0233(4) Uani 1 1 d . .
H31 H 0.707750 0.404408 -0.026826 0.028 Uiso 1 1 calc R U
C32 C 0.5808(2) 0.28956(17) 0.09327(12) 0.0186(3) Uani 1 1 d . .
H32 H 0.478621 0.341569 0.082585 0.022 Uiso 1 1 calc R U

loop_
_atom_site_aniso_label
_atom_site_aniso_U_11
_atom_site_aniso_U_22
_atom_site_aniso_U_33
_atom_site_aniso_U_23
_atom_site_aniso_U_13
_atom_site_aniso_U_12
Cu 0.01838(11) 0.01851(10) 0.01236(10) -0.00160(7) -0.00354(8) -0.00396(8)
Br 0.01800(9) 0.02418(9) 0.01550(8) -0.00691(6) -0.00488(6) 0.00121(7)
Fe 0.01762(12) 0.01137(11) 0.01315(11) -0.00372(8) -0.00111(9) 0.00150(9)
P 0.0119(2) 0.01182(18) 0.01098(19) -0.00239(14) -0.00143(15) -0.00186(15)
C1 0.0123(8) 0.0111(7) 0.0136(7) -0.0036(6) -0.0015(6) 0.0002(6)
C2 0.0139(8) 0.0126(7) 0.0160(8) -0.0050(6) 0.0001(6) -0.0016(6)
C3 0.0190(9) 0.0166(8) 0.0205(8) -0.0071(6) -0.0018(7) -0.0042(7)
C4 0.0217(9) 0.0171(8) 0.0165(8) -0.0072(6) -0.0068(7) 0.0009(7)
C5 0.0170(8) 0.0128(7) 0.0133(7) -0.0033(6) -0.0025(6) 0.0007(6)
C6 0.0321(11) 0.0303(10) 0.0311(10) -0.0169(8) -0.0173(9) 0.0174(8)
C7 0.0434(13) 0.0270(10) 0.0179(9) 0.0018(7) 0.0005(9) 0.0195(9)
C8 0.0317(11) 0.0120(8) 0.0460(12) -0.0053(8) -0.0021(9) 0.0047(7)
C9 0.0273(10) 0.0224(9) 0.0222(9) -0.0109(7) -0.0052(8) 0.0104(7)
C10 0.0163(9) 0.0215(9) 0.0314(10) -0.0054(7) -0.0024(8) 0.0049(7)
O11 0.0339(8) 0.0225(6) 0.0190(6) -0.0048(5) 0.0052(5) -0.0175(6)
C12 0.0138(8) 0.0122(7) 0.0184(8) -0.0039(6) 0.0017(6) -0.0017(6)
N13 0.0163(7) 0.0149(6) 0.0132(6) 0.0004(5) 0.0008(5) -0.0032(5)
C14 0.0202(9) 0.0192(8) 0.0157(8) 0.0024(6) 0.0009(7) -0.0064(7)
C15 0.0587(15) 0.0356(11) 0.0190(9) -0.0019(8) 0.0062(9) -0.0304(11)
C16 0.0429(13) 0.0328(11) 0.0263(10) -0.0080(8) 0.0138(9) -0.0156(10)
C17 0.0303(12) 0.0471(13) 0.0443(13) 0.0257(11) -0.0079(10) -0.0091(10)
C21 0.0134(8) 0.0117(7) 0.0129(7) -0.0015(6) 0.0019(6) -0.0040(6)
C22 0.0154(8) 0.0170(8) 0.0179(8) -0.0050(6) -0.0020(7) -0.0022(6)
C23 0.0170(9) 0.0217(8) 0.0256(9) -0.0019(7) -0.0057(7) 0.0003(7)
C24 0.0221(9) 0.0133(8) 0.0295(10) -0.0021(7) 0.0020(8) 0.0023(7)
C25 0.0342(11) 0.0132(8) 0.0225(9) -0.0063(7) 0.0022(8) -0.0034(7)
C26 0.0221(9) 0.0155(7) 0.0172(8) -0.0046(6) -0.0015(7) -0.0061(7)
C27 0.0138(8) 0.0168(7) 0.0144(7) -0.0048(6) -0.0008(6) -0.0043(6)
C28 0.0165(9) 0.0235(9) 0.0257(9) -0.0015(7) -0.0044(7) -0.0035(7)
C29 0.0124(9) 0.0314(10) 0.0381(11) -0.0077(8) -0.0017(8) -0.0043(8)
C30 0.0186(9) 0.0307(10) 0.0281(10) -0.0108(8) 0.0074(8) -0.0123(8)
C31 0.0260(10) 0.0223(8) 0.0199(9) -0.0033(7) 0.0015(7) -0.0095(7)
C32 0.0167(9) 0.0194(8) 0.0187(8) -0.0044(6) -0.0017(7) -0.0037(7)

loop_
_atom_type_symbol
_atom_type_description
_atom_type_scat_dispersion_real
_atom_type_scat_dispersion_imag
_atom_type_scat_source
C C 0.0033 0.0016 'International Tables Vol C Tables 4.2.6.8 and 6.1.1.4'
H H 0.0000 0.0000 'International Tables Vol C Tables 4.2.6.8 and 6.1.1.4'
N N 0.0061 0.0033 'International Tables Vol C Tables 4.2.6.8 and 6.1.1.4'
O O 0.0106 0.0060 'International Tables Vol C Tables 4.2.6.8 and 6.1.1.4'
P P 0.1023 0.0942 'International Tables Vol C Tables 4.2.6.8 and 6.1.1.4'
Fe Fe 0.3463 0.8444 'International Tables Vol C Tables 4.2.6.8 and 6.1.1.4'
Cu Cu 0.3201 1.2651 'International Tables Vol C Tables 4.2.6.8 and 6.1.1.4'
Br Br -0.2901 2.4595 'International Tables Vol C Tables 4.2.6.8 and 6.1.1.4'

loop_
_geom_angle_atom_site_label_1
_geom_angle_atom_site_label_2
_geom_angle_atom_site_label_3
_geom_angle
_geom_angle_site_symmetry_3
N13 Cu P 101.48(4) .
N13 Cu Br 110.53(4) .
P Cu Br 117.011(13) .
N13 Cu Br 108.46(4) 2_656
P Cu Br 116.228(14) 2_656
Br Cu Br 103.054(8) 2_656
Cu Br Cu 76.946(9) 2_656
C2 Fe C7 105.70(7) .
C2 Fe C10 154.40(7) .
C7 Fe C10 67.85(8) .
C2 Fe C6 118.60(7) .
C7 Fe C6 40.22(9) .
C10 Fe C6 40.51(8) .
C2 Fe C3 41.28(6) .
C7 Fe C3 117.92(8) .
C10 Fe C3 163.99(7) .
C6 Fe C3 152.75(8) .
C2 Fe C1 41.81(6) .
C7 Fe C1 125.99(7) .
C10 Fe C1 120.63(7) .
C6 Fe C1 108.15(7) .
C3 Fe C1 69.45(6) .
C2 Fe C8 124.13(7) .
C7 Fe C8 40.41(9) .
C10 Fe C8 67.97(8) .
C6 Fe C8 67.91(8) .
C3 Fe C8 106.03(8) .
C1 Fe C8 162.95(7) .
C2 Fe C5 69.13(6) .
C7 Fe C5 164.86(8) .
C10 Fe C5 110.30(7) .
C6 Fe C5 128.65(8) .
C3 Fe C5 68.22(7) .
C1 Fe C5 40.87(6) .
C8 Fe C5 154.20(8) .
C2 Fe C9 162.14(7) .
C7 Fe C9 67.62(7) .
C10 Fe C9 40.36(8) .
C6 Fe C9 67.79(7) .
C3 Fe C9 125.69(7) .
C1 Fe C9 155.39(7) .
C8 Fe C9 40.22(8) .
C5 Fe C9 121.46(7) .
C2 Fe C4 68.88(6) .
C7 Fe C4 152.64(9) .
C10 Fe C4 128.27(7) .
C6 Fe C4 165.98(8) .
C3 Fe C4 40.36(7) .
C1 Fe C4 68.78(6) .
C8 Fe C4 119.09(8) .
C5 Fe C4 40.30(6) .
C9 Fe C4 108.94(7) .
C1 P C21 102.41(7) .
C1 P C27 103.03(7) .
C21 P C27 101.67(7) .
C1 P Cu 105.17(5) .
C21 P Cu 115.43(5) .
C27 P Cu 126.21(5) .
C5 C1 C2 106.79(13) .
C5 C1 P 127.65(12) .
C2 C1 P 125.37(12) .
C5 C1 Fe 69.93(8) .
C2 C1 Fe 68.44(8) .
P C1 Fe 130.35(8) .
C3 C2 C1 107.51(14) .
C3 C2 C12 123.28(14) .
C1 C2 C12 128.86(14) .
C3 C2 Fe 70.00(9) .
C1 C2 Fe 69.75(9) .
C12 C2 Fe 120.30(11) .
C4 C3 C2 108.37(14) .
C4 C3 Fe 70.44(10) .
C2 C3 Fe 68.73(9) .
C4 C3 H3 125.8 .
C2 C3 H3 125.8 .
Fe C3 H3 126.6 .
C3 C4 C5 108.40(14) .
C3 C4 Fe 69.20(10) .
C5 C4 Fe 69.63(9) .
C3 C4 H4 125.8 .
C5 C4 H4 125.8 .
Fe C4 H4 126.9 .
C4 C5 C1 108.94(14) .
C4 C5 Fe 70.07(9) .
C1 C5 Fe 69.19(9) .
C4 C5 H5 125.5 .
C1 C5 H5 125.5 .
Fe C5 H5 126.8 .
C7 C6 C10 107.91(17) .
C7 C6 Fe 69.78(12) .
C10 C6 Fe 69.73(11) .
C7 C6 H6 126.0 .
C10 C6 H6 126.0 .
Fe C6 H6 126.0 .
C6 C7 C8 108.53(17) .
C6 C7 Fe 70.00(11) .
C8 C7 Fe 70.18(11) .
C6 C7 H7 125.7 .
C8 C7 H7 125.7 .
Fe C7 H7 125.7 .
C9 C8 C7 107.59(18) .
C9 C8 Fe 70.10(10) .
C7 C8 Fe 69.40(10) .
C9 C8 H8 126.2 .
C7 C8 H8 126.2 .
Fe C8 H8 125.9 .
C8 C9 C10 108.13(17) .
C8 C9 Fe 69.69(10) .
C10 C9 Fe 69.32(10) .
C8 C9 H9 125.9 .
C10 C9 H9 125.9 .
Fe C9 H9 126.6 .
C9 C10 C6 107.84(18) .
C9 C10 Fe 70.32(11) .
C6 C10 Fe 69.76(11) .
C9 C10 H10 126.1 .
C6 C10 H10 126.1 .
Fe C10 H10 125.4 .
C12 O11 C15 106.18(14) .
N13 C12 O11 117.87(14) .
N13 C12 C2 129.06(15) .
O11 C12 C2 113.05(14) .
C12 N13 C14 107.69(13) .
C12 N13 Cu 125.21(11) .
C14 N13 Cu 126.70(11) .
N13 C14 C17 109.76(15) .
N13 C14 C16 110.17(14) .
C17 C14 C16 110.20(18) .
N13 C14 C15 102.50(13) .
C17 C14 C15 113.65(18) .
C16 C14 C15 110.31(17) .
O11 C15 C14 105.66(14) .
O11 C15 H15A 110.6 .
C14 C15 H15A 110.6 .
O11 C15 H15B 110.6 .
C14 C15 H15B 110.6 .
H15A C15 H15B 108.7 .
C14 C16 H16A 109.5 .
C14 C16 H16B 109.5 .
H16A C16 H16B 109.5 .
C14 C16 H16C 109.5 .
H16A C16 H16C 109.5 .
H16B C16 H16C 109.5 .
C14 C17 H17A 109.5 .
C14 C17 H17B 109.5 .
H17A C17 H17B 109.5 .
C14 C17 H17C 109.5 .
H17A C17 H17C 109.5 .
H17B C17 H17C 109.5 .
C22 C21 C26 118.81(15) .
C22 C21 P 124.55(12) .
C26 C21 P 116.62(12) .
C23 C22 C21 120.55(15) .
C23 C22 H22 119.7 .
C21 C22 H22 119.7 .
C24 C23 C22 120.13(17) .
C24 C23 H23 119.9 .
C22 C23 H23 119.9 .
C23 C24 C25 119.90(16) .
C23 C24 H24 120.1 .
C25 C24 H24 120.1 .
C24 C25 C26 120.35(16) .
C24 C25 H25 119.8 .
C26 C25 H25 119.8 .
C25 C26 C21 120.26(16) .
C25 C26 H26 119.9 .
C21 C26 H26 119.9 .
C28 C27 C32 118.60(15) .
C28 C27 P 118.25(12) .
C32 C27 P 123.15(13) .
C27 C28 C29 120.55(17) .
C27 C28 H28 119.7 .
C29 C28 H28 119.7 .
C30 C29 C28 120.19(17) .
C30 C29 H29 119.9 .
C28 C29 H29 119.9 .
C31 C30 C29 119.84(17) .
C31 C30 H30 120.1 .
C29 C30 H30 120.1 .
C30 C31 C32 120.20(17) .
C30 C31 H31 119.9 .
C32 C31 H31 119.9 .
C31 C32 C27 120.57(16) .
C31 C32 H32 119.7 .
C27 C32 H32 119.7 .

loop_
_geom_bond_atom_site_label_1
_geom_bond_atom_site_label_2
_geom_bond_distance
_geom_bond_site_symmetry_2
Cu N13 2.0574(14) .
Cu P 2.2100(4) .
Cu Br 2.4916(3) .
Cu Br 2.5058(3) 2_656
Fe C2 2.0280(16) .
Fe C7 2.0417(18) .
Fe C10 2.0442(18) .
Fe C6 2.0445(19) .
Fe C3 2.0449(17) .
Fe C1 2.0457(15) .
Fe C8 2.0520(18) .
Fe C5 2.0555(15) .
Fe C9 2.0574(17) .
Fe C4 2.0613(16) .
P C1 1.8136(16) .
P C21 1.8296(16) .
P C27 1.8357(16) .
C1 C5 1.432(2) .
C1 C2 1.454(2) .
C2 C3 1.436(2) .
C2 C12 1.463(2) .
C3 C4 1.417(2) .
C3 H3 0.9500 .
C4 C5 1.418(2) .
C4 H4 0.9500 .
C5 H5 0.9500 .
C6 C7 1.405(3) .
C6 C10 1.415(3) .
C6 H6 0.9500 .
C7 C8 1.414(3) .
C7 H7 0.9500 .
C8 C9 1.413(3) .
C8 H8 0.9500 .
C9 C10 1.415(3) .
C9 H9 0.9500 .
C10 H10 0.9500 .
O11 C12 1.352(2) .
O11 C15 1.446(2) .
C12 N13 1.273(2) .
N13 C14 1.502(2) .
C14 C17 1.506(3) .
C14 C16 1.515(3) .
C14 C15 1.531(3) .
C15 H15A 0.9900 .
C15 H15B 0.9900 .
C16 H16A 0.9800 .
C16 H16B 0.9800 .
C16 H16C 0.9800 .
C17 H17A 0.9800 .
C17 H17B 0.9800 .
C17 H17C 0.9800 .
C21 C22 1.395(2) .
C21 C26 1.401(2) .
C22 C23 1.389(2) .
C22 H22 0.9500 .
C23 C24 1.384(3) .
C23 H23 0.9500 .
C24 C25 1.385(3) .
C24 H24 0.9500 .
C25 C26 1.387(2) .
C25 H25 0.9500 .
C26 H26 0.9500 .
C27 C28 1.391(2) .
C27 C32 1.399(2) .
C28 C29 1.392(3) .
C28 H28 0.9500 .
C29 C30 1.384(3) .
C29 H29 0.9500 .
C30 C31 1.381(3) .
C30 H30 0.9500 .
C31 C32 1.389(2) .
C31 H31 0.9500 .
C32 H32 0.9500 .
